data_1562230
loop_
_publ_author_name
'Rodriguez, Jessica'
'Tabey, Alexis'
'Ladeira, Sonia'
'Bourissou, Didier'

_publ_section_title
;
 Oxidative additions of alkynyl/vinyl iodides to gold and gold-catalyzed
 vinylation reactions triggered by the MeDalphos Ligand
;
_journal_name_full 'Chemical Science'
_journal_paper_doi 10.1039/D1SC01483H
_journal_year 2021
_chemical_formula_moiety 'C33 H47 Au Cl N O2 P, F6 Sb'
_chemical_formula_sum 'C33 H47 Au Cl F6 N O2 P Sb'
_chemical_formula_weight 988.87
_space_group_IT_number 14
_space_group_name_Hall '-P 2yn'
_space_group_name_H-M_alt 'P 1 21/n 1'
_symmetry_cell_setting monoclinic
_symmetry_Int_Tables_number 14
_symmetry_space_group_name_Hall '-P 2yn'
_symmetry_space_group_name_H-M 'P 1 21/n 1'
_atom_sites_solution_hydrogens geom
_audit_update_record
;
2021-03-11 deposited with the CCDC.	2021-04-22 downloaded from the CCDC.
;
_cell_angle_alpha 90
_cell_angle_beta 106.770(3)
_cell_angle_gamma 90
_cell_formula_units_Z 4
_cell_length_a 9.7524(11)
_cell_length_b 25.856(3)
_cell_length_c 14.5514(17)
_cell_measurement_reflns_used 9921
_cell_measurement_temperature 193(2)
_cell_measurement_theta_max 28.57
_cell_measurement_theta_min 2.69
_cell_volume 3513.2(7)
_computing_cell_refinement 'Bruker SAINT'
_computing_data_collection 'Bruker APEX2'
_computing_data_reduction 'Bruker SAINT'
_computing_molecular_graphics 'Ortep-3 for Windows (Farrugia, 1997)'
_computing_publication_material 'WinGX publication routines (Farrugia, 1999)'
_computing_structure_refinement 'SHELXL-2018/3 (Sheldrick, 2015)'
_computing_structure_solution 'SHELXT (Sheldrick 2015)'
_diffrn_ambient_temperature 193(2)
_diffrn_measured_fraction_theta_full 0.994
_diffrn_measured_fraction_theta_max 0.994
_diffrn_measurement_device_type 'Bruker Kappa APEX II Quazar'
_diffrn_measurement_method 'phi and omega scans'
_diffrn_radiation_monochromator 'multilayer optics'
_diffrn_radiation_source 'microfocus sealed tube'
_diffrn_radiation_type MoK\a
_diffrn_radiation_wavelength 0.71073
_diffrn_reflns_av_R_equivalents 0.1249
_diffrn_reflns_av_unetI/netI 0.0672
_diffrn_reflns_Laue_measured_fraction_full 0.994
_diffrn_reflns_Laue_measured_fraction_max 0.994
_diffrn_reflns_limit_h_max 15
_diffrn_reflns_limit_h_min -15
_diffrn_reflns_limit_k_max 40
_diffrn_reflns_limit_k_min -40
_diffrn_reflns_limit_l_max 23
_diffrn_reflns_limit_l_min -23
_diffrn_reflns_number 152578
_diffrn_reflns_point_group_measured_fraction_full 0.994
_diffrn_reflns_point_group_measured_fraction_max 0.994
_diffrn_reflns_theta_full 25.242
_diffrn_reflns_theta_max 34.381
_diffrn_reflns_theta_min 2.149
_diffrn_standards_decay_% 0
_diffrn_standards_interval_count 0
_diffrn_standards_interval_time 0
_diffrn_standards_number 0
_exptl_absorpt_coefficient_mu 5.125
_exptl_absorpt_correction_T_max 0.7468
_exptl_absorpt_correction_T_min 0.6331
_exptl_absorpt_correction_type multi-scan
_exptl_absorpt_process_details 'SADABS (Bruker-AXS)'
_exptl_crystal_colour brown
_exptl_crystal_density_diffrn 1.87
_exptl_crystal_density_method 'not measured'
_exptl_crystal_description needle
_exptl_crystal_F_000 1936
_exptl_crystal_size_max 0.18
_exptl_crystal_size_mid 0.04
_exptl_crystal_size_min 0.04
_refine_diff_density_max 1.556
_refine_diff_density_min -2.18
_refine_diff_density_rms 0.218
_refine_ls_extinction_method none
_refine_ls_goodness_of_fit_ref 1.03
_refine_ls_hydrogen_treatment constr
_refine_ls_matrix_type full
_refine_ls_number_parameters 448
_refine_ls_number_reflns 14636
_refine_ls_number_restraints 77
_refine_ls_restrained_S_all 1.029
_refine_ls_R_factor_all 0.0796
_refine_ls_R_factor_gt 0.0395
_refine_ls_shift/su_max 0.003
_refine_ls_shift/su_mean 0
_refine_ls_structure_factor_coef Fsqd
_refine_ls_weighting_details 'w=1/[\s^2^(Fo^2^)+(0.0255P)^2^+2.4900P] where P=(Fo^2^+2Fc^2^)/3'
_refine_ls_weighting_scheme calc
_refine_ls_wR_factor_gt 0.0686
_refine_ls_wR_factor_ref 0.0805
_reflns_Friedel_coverage 0
_reflns_number_gt 9988
_reflns_number_total 14636
_reflns_threshold_expression 'I > 2\s(I)'
_cod_data_source_file d1sc01483h2.cif
_cod_data_source_block JRV616
_cod_original_sg_symbol_H-M 'P 21/n'
_cod_database_code 1562230

loop_
_symmetry_equiv_pos_as_xyz
'x, y, z'
'-x+1/2, y+1/2, -z+1/2'
'-x, -y, -z'
'x-1/2, -y-1/2, z-1/2'

loop_
_atom_site_label
_atom_site_type_symbol
_atom_site_fract_x
_atom_site_fract_y
_atom_site_fract_z
_atom_site_U_iso_or_equiv
_atom_site_adp_type
_atom_site_occupancy
_atom_site_site_symmetry_order
_atom_site_calc_flag
_atom_site_refinement_flags_posn
_atom_site_refinement_flags_adp
_atom_site_refinement_flags_occupancy
_atom_site_disorder_assembly
_atom_site_disorder_group
C1 C 0.3178(4) 0.29082(13) 0.5433(3) 0.0198(7) Uani 1 1 d . . . . .
C2 C 0.2131(4) 0.25193(14) 0.5279(3) 0.0274(8) Uani 1 1 d . . . . .
H2 H 0.117835 0.260837 0.525999 0.033 Uiso 1 1 calc R U . . .
C3 C 0.2463(4) 0.20095(14) 0.5155(3) 0.0308(9) Uani 1 1 d . . . . .
H3 H 0.173987 0.175118 0.503631 0.037 Uiso 1 1 calc R U . . .
C4 C 0.3862(5) 0.18786(14) 0.5204(3) 0.0349(10) Uani 1 1 d . . . . .
H4 H 0.409926 0.152711 0.513596 0.042 Uiso 1 1 calc R U . . .
C5 C 0.4908(4) 0.22496(14) 0.5351(3) 0.0300(9) Uani 1 1 d . . . . .
H5 H 0.586252 0.215517 0.538575 0.036 Uiso 1 1 calc R U . . .
C6 C 0.4565(4) 0.27642(13) 0.5449(3) 0.0217(7) Uani 1 1 d . . . . .
C7 C 0.6890(4) 0.30620(16) 0.6451(3) 0.0356(10) Uani 1 1 d . . . . .
H7A H 0.651314 0.307055 0.700675 0.053 Uiso 1 1 calc R U . . .
H7B H 0.762759 0.332872 0.652394 0.053 Uiso 1 1 calc R U . . .
H7C H 0.730815 0.272136 0.640931 0.053 Uiso 1 1 calc R U . . .
C8 C 0.6244(5) 0.31324(17) 0.4690(3) 0.0386(10) Uani 1 1 d . . . . .
H8A H 0.665767 0.278939 0.466231 0.058 Uiso 1 1 calc R U . . .
H8B H 0.698173 0.339709 0.474115 0.058 Uiso 1 1 calc R U . . .
H8C H 0.545505 0.319094 0.410594 0.058 Uiso 1 1 calc R U . . .
C9 C 0.1422(4) 0.38058(13) 0.4484(2) 0.0188(6) Uani 1 1 d . . . . .
C10 C 0.1825(4) 0.35659(16) 0.3624(3) 0.0286(8) Uani 1 1 d . . . . .
H10A H 0.280574 0.367355 0.364067 0.034 Uiso 1 1 calc R U . . .
H10B H 0.180806 0.318394 0.366693 0.034 Uiso 1 1 calc R U . . .
C11 C 0.0763(4) 0.37440(18) 0.2684(3) 0.0330(9) Uani 1 1 d . . . . .
H11 H 0.102014 0.358331 0.213073 0.04 Uiso 1 1 calc R U . . .
C12 C -0.0747(4) 0.35803(17) 0.2661(3) 0.0331(9) Uani 1 1 d . . . . .
H12A H -0.079 0.319898 0.270608 0.04 Uiso 1 1 calc R U . . .
H12B H -0.142922 0.368826 0.204458 0.04 Uiso 1 1 calc R U . . .
C13 C -0.1173(4) 0.38257(16) 0.3491(3) 0.0292(9) Uani 1 1 d . . . . .
H13 H -0.216707 0.371603 0.346381 0.035 Uiso 1 1 calc R U . . .
C14 C -0.1116(4) 0.44120(17) 0.3423(3) 0.0328(9) Uani 1 1 d . . . . .
H14A H -0.137822 0.457156 0.396699 0.039 Uiso 1 1 calc R U . . .
H14B H -0.180705 0.453116 0.281853 0.039 Uiso 1 1 calc R U . . .
C15 C 0.0409(4) 0.45760(17) 0.3445(3) 0.0347(10) Uani 1 1 d . . . . .
H15 H 0.044881 0.496125 0.339828 0.042 Uiso 1 1 calc R U . . .
C16 C 0.1476(4) 0.43985(14) 0.4391(3) 0.0278(8) Uani 1 1 d . . . . .
H16A H 0.12355 0.456336 0.493885 0.033 Uiso 1 1 calc R U . . .
H16B H 0.245645 0.450663 0.440676 0.033 Uiso 1 1 calc R U . . .
C17 C 0.0815(5) 0.43349(18) 0.2606(3) 0.0383(11) Uani 1 1 d . . . . .
H17A H 0.179126 0.44458 0.261649 0.046 Uiso 1 1 calc R U . . .
H17B H 0.01395 0.445051 0.199255 0.046 Uiso 1 1 calc R U . . .
C18 C -0.0125(4) 0.36462(15) 0.4448(3) 0.0241(7) Uani 1 1 d . . . . .
H18A H -0.018017 0.32658 0.450612 0.029 Uiso 1 1 calc R U . . .
H18B H -0.038975 0.380582 0.499132 0.029 Uiso 1 1 calc R U . . .
C19 C 0.2274(4) 0.36174(13) 0.6747(2) 0.0196(7) Uani 1 1 d . . . . .
C20 C 0.1073(4) 0.32352(14) 0.6806(3) 0.0243(7) Uani 1 1 d . . . . .
H20A H 0.018584 0.331174 0.628688 0.029 Uiso 1 1 calc R U . . .
H20B H 0.136767 0.287641 0.671931 0.029 Uiso 1 1 calc R U . . .
C21 C 0.0787(4) 0.32879(16) 0.7787(3) 0.0303(9) Uani 1 1 d . . . . .
H21 H 0.000414 0.304438 0.781551 0.036 Uiso 1 1 calc R U . . .
C22 C 0.0341(4) 0.38386(17) 0.7942(3) 0.0339(9) Uani 1 1 d . . . . .
H22A H 0.015374 0.386567 0.857372 0.041 Uiso 1 1 calc R U . . .
H22B H -0.054829 0.393041 0.743775 0.041 Uiso 1 1 calc R U . . .
C23 C 0.1557(5) 0.42122(16) 0.7902(3) 0.0301(8) Uani 1 1 d . . . . .
H23 H 0.127142 0.457445 0.800302 0.036 Uiso 1 1 calc R U . . .
C24 C 0.2934(5) 0.40758(17) 0.8678(3) 0.0339(9) Uani 1 1 d . . . . .
H24A H 0.278635 0.411395 0.931962 0.041 Uiso 1 1 calc R U . . .
H24B H 0.371018 0.431404 0.863939 0.041 Uiso 1 1 calc R U . . .
C25 C 0.3357(4) 0.35187(17) 0.8537(3) 0.0336(9) Uani 1 1 d . . . . .
H25 H 0.424766 0.342804 0.905499 0.04 Uiso 1 1 calc R U . . .
C26 C 0.3643(4) 0.34679(15) 0.7553(3) 0.0272(8) Uani 1 1 d . . . . .
H26A H 0.391859 0.310763 0.74581 0.033 Uiso 1 1 calc R U . . .
H26B H 0.444298 0.369818 0.752803 0.033 Uiso 1 1 calc R U . . .
C27 C 0.1805(4) 0.41697(14) 0.6907(3) 0.0247(7) Uani 1 1 d . . . . .
H27A H 0.091024 0.42569 0.640369 0.03 Uiso 1 1 calc R U . . .
H27B H 0.255348 0.441873 0.686139 0.03 Uiso 1 1 calc R U . . .
C28 C 0.2161(5) 0.31446(17) 0.8578(3) 0.0345(9) Uani 1 1 d . . . . .
H28A H 0.198772 0.31655 0.921412 0.041 Uiso 1 1 calc R U . . .
H28B H 0.244581 0.278569 0.84816 0.041 Uiso 1 1 calc R U . . .
C29 C 0.4552(4) 0.46753(13) 0.6049(3) 0.0274(8) Uani 1 1 d . . . . .
H29 H 0.388832 0.486836 0.556382 0.033 Uiso 1 1 calc R U . . .
C30 C 0.5119(4) 0.49004(15) 0.6882(3) 0.0311(9) Uani 1 1 d . . . . .
H30 H 0.487174 0.525048 0.695333 0.037 Uiso 1 1 calc R U . . .
C31 C 0.6115(5) 0.46427(18) 0.7712(3) 0.0400(10) Uani 1 1 d D . . . .
O2 O 0.6679(8) 0.4997(2) 0.8420(4) 0.0486(16) Uani 0.680(10) 1 d D U P A 1
C32 C 0.7763(10) 0.4820(4) 0.9271(6) 0.062(2) Uani 0.680(10) 1 d D U P A 1
H32A H 0.837899 0.511462 0.957014 0.074 Uiso 0.680(10) 1 calc R U P A 1
H32B H 0.837537 0.455752 0.908747 0.074 Uiso 0.680(10) 1 calc R U P A 1
C33 C 0.7101(11) 0.4593(4) 0.9974(7) 0.071(3) Uani 0.680(10) 1 d D U P A 1
H33A H 0.652156 0.48557 1.017336 0.107 Uiso 0.680(10) 1 calc R U P A 1
H33B H 0.785352 0.447072 1.053588 0.107 Uiso 0.680(10) 1 calc R U P A 1
H33C H 0.648934 0.430141 0.96782 0.107 Uiso 0.680(10) 1 calc R U P A 1
O2' O 0.6100(16) 0.4916(6) 0.8528(8) 0.053(3) Uani 0.320(10) 1 d D U P A 2
C32' C 0.6955(19) 0.4710(8) 0.9436(12) 0.062(3) Uani 0.320(10) 1 d D U P A 2
H32C H 0.686952 0.432828 0.942198 0.074 Uiso 0.320(10) 1 calc R U P A 2
H32D H 0.65721 0.483944 0.995356 0.074 Uiso 0.320(10) 1 calc R U P A 2
C33' C 0.848(2) 0.4851(10) 0.9661(16) 0.084(5) Uani 0.320(10) 1 d D U P A 2
H33D H 0.885962 0.473041 0.914513 0.126 Uiso 0.320(10) 1 calc R U P A 2
H33E H 0.90112 0.468893 1.026743 0.126 Uiso 0.320(10) 1 calc R U P A 2
H33F H 0.857653 0.52277 0.971945 0.126 Uiso 0.320(10) 1 calc R U P A 2
N1 N 0.5691(3) 0.31628(11) 0.5549(2) 0.0222(6) Uani 1 1 d . . . . .
O1 O 0.6521(3) 0.42024(12) 0.7748(2) 0.0412(7) Uani 1 1 d . . . . .
F1 F 0.9122(3) 0.21425(10) 0.57328(17) 0.0386(6) Uani 1 1 d . . . . .
F2 F 0.7687(3) 0.13256(11) 0.60327(19) 0.0450(7) Uani 1 1 d . . . . .
F3 F 0.9749(3) 0.11300(9) 0.7657(2) 0.0464(7) Uani 1 1 d . . . . .
F4 F 1.1187(3) 0.19469(9) 0.73223(19) 0.0414(6) Uani 1 1 d . . . . .
F5 F 1.0377(3) 0.12140(11) 0.5990(2) 0.0490(7) Uani 1 1 d . . . . .
F6 F 0.8518(3) 0.20378(9) 0.73789(18) 0.0390(6) Uani 1 1 d . . . . .
P1 P 0.27831(9) 0.35821(3) 0.56057(7) 0.01710(17) Uani 1 1 d . . . . .
Sb1 Sb 0.94499(3) 0.16242(2) 0.66831(2) 0.02446(6) Uani 1 1 d . . . . .
Au1 Au 0.50006(2) 0.39452(2) 0.57338(2) 0.01868(4) Uani 1 1 d . . . . .
Cl1 Cl 0.71821(10) 0.42927(4) 0.56290(8) 0.0321(2) Uani 1 1 d . . . . .

loop_
_atom_site_aniso_label
_atom_site_aniso_U_11
_atom_site_aniso_U_22
_atom_site_aniso_U_33
_atom_site_aniso_U_23
_atom_site_aniso_U_13
_atom_site_aniso_U_12
C1 0.0223(16) 0.0166(15) 0.0217(17) 0.0002(13) 0.0079(14) -0.0001(12)
C2 0.0258(18) 0.0235(18) 0.036(2) -0.0010(16) 0.0134(17) -0.0033(14)
C3 0.036(2) 0.0163(16) 0.043(2) -0.0008(16) 0.0162(19) -0.0054(15)
C4 0.048(3) 0.0138(16) 0.048(3) -0.0002(16) 0.022(2) 0.0028(16)
C5 0.033(2) 0.0196(17) 0.041(2) 0.0017(16) 0.0164(19) 0.0046(15)
C6 0.0233(17) 0.0205(16) 0.0236(18) 0.0023(14) 0.0102(14) 0.0032(13)
C7 0.0220(18) 0.033(2) 0.044(3) 0.0044(19) -0.0024(18) 0.0059(16)
C8 0.043(3) 0.035(2) 0.049(3) -0.003(2) 0.032(2) -0.0036(19)
C9 0.0162(15) 0.0215(16) 0.0189(17) 0.0010(13) 0.0053(13) -0.0003(12)
C10 0.0245(18) 0.040(2) 0.0230(19) 0.0013(16) 0.0103(16) 0.0045(16)
C11 0.031(2) 0.054(3) 0.0171(18) -0.0025(18) 0.0113(16) 0.0021(19)
C12 0.032(2) 0.043(2) 0.022(2) -0.0060(17) 0.0037(17) -0.0037(18)
C13 0.0173(16) 0.044(2) 0.025(2) -0.0004(17) 0.0032(15) -0.0047(15)
C14 0.0239(19) 0.042(2) 0.030(2) 0.0077(18) 0.0046(17) 0.0106(17)
C15 0.028(2) 0.033(2) 0.034(2) 0.0117(18) -0.0050(17) -0.0031(16)
C16 0.0274(19) 0.0237(18) 0.026(2) 0.0039(15) -0.0017(16) 0.0000(14)
C17 0.026(2) 0.060(3) 0.025(2) 0.020(2) 0.0018(17) 0.0003(19)
C18 0.0195(16) 0.0298(19) 0.0217(18) -0.0008(14) 0.0043(14) -0.0043(14)
C19 0.0172(15) 0.0236(17) 0.0174(16) 0.0018(13) 0.0041(13) 0.0016(12)
C20 0.0218(17) 0.0278(18) 0.0251(19) 0.0011(15) 0.0095(15) -0.0030(14)
C21 0.0256(19) 0.039(2) 0.028(2) 0.0045(17) 0.0102(17) -0.0070(16)
C22 0.029(2) 0.050(3) 0.025(2) 0.0011(18) 0.0124(17) 0.0042(18)
C23 0.039(2) 0.030(2) 0.0213(19) -0.0036(15) 0.0090(17) 0.0045(17)
C24 0.037(2) 0.042(2) 0.022(2) -0.0038(17) 0.0069(17) -0.0067(18)
C25 0.029(2) 0.045(2) 0.024(2) 0.0096(18) 0.0026(17) 0.0014(18)
C26 0.0231(18) 0.033(2) 0.025(2) 0.0060(16) 0.0064(15) 0.0004(15)
C27 0.0255(18) 0.0249(18) 0.0254(19) 0.0012(15) 0.0098(15) 0.0023(14)
C28 0.043(2) 0.037(2) 0.025(2) 0.0113(17) 0.0115(19) 0.0012(18)
C29 0.0216(17) 0.0153(15) 0.044(2) 0.0036(15) 0.0075(17) -0.0014(13)
C30 0.028(2) 0.0212(18) 0.041(2) -0.0034(17) 0.0065(18) -0.0056(15)
C31 0.042(3) 0.036(2) 0.039(3) -0.003(2) 0.007(2) -0.006(2)
O2 0.053(4) 0.053(3) 0.034(3) -0.012(2) 0.004(3) -0.015(3)
C32 0.057(5) 0.072(4) 0.045(4) -0.006(3) -0.003(3) -0.023(4)
C33 0.078(6) 0.080(6) 0.049(5) 0.018(4) 0.008(5) -0.009(5)
O2' 0.054(6) 0.063(5) 0.035(5) -0.016(4) 0.000(4) -0.019(5)
C32' 0.061(6) 0.072(6) 0.043(5) -0.006(5) 0.001(5) -0.021(5)
C33' 0.065(8) 0.103(10) 0.064(9) 0.002(9) -0.013(7) -0.024(9)
N1 0.0182(14) 0.0214(14) 0.0277(17) 0.0025(12) 0.0077(12) 0.0020(11)
O1 0.0432(18) 0.0376(18) 0.0377(18) 0.0046(14) 0.0035(15) -0.0012(14)
F1 0.0405(14) 0.0431(14) 0.0309(13) 0.0159(11) 0.0082(11) 0.0008(11)
F2 0.0347(14) 0.0577(17) 0.0417(16) -0.0035(13) 0.0094(12) -0.0157(13)
F3 0.0649(19) 0.0280(13) 0.0453(16) 0.0162(11) 0.0143(14) 0.0102(12)
F4 0.0310(13) 0.0351(13) 0.0502(16) 0.0026(12) -0.0010(12) -0.0018(10)
F5 0.0512(17) 0.0456(16) 0.0611(19) -0.0092(14) 0.0333(15) 0.0038(13)
F6 0.0491(15) 0.0348(13) 0.0387(15) 0.0077(11) 0.0217(13) 0.0152(11)
P1 0.0149(4) 0.0163(4) 0.0202(4) 0.0019(3) 0.0053(3) 0.0004(3)
Sb1 0.02426(12) 0.02392(12) 0.02563(13) 0.00421(10) 0.00790(10) 0.00201(9)
Au1 0.01449(5) 0.01723(6) 0.02352(7) 0.00398(5) 0.00422(4) -0.00009(5)
Cl1 0.0195(4) 0.0291(5) 0.0480(6) 0.0066(4) 0.0104(4) -0.0042(3)

loop_
_atom_type_symbol
_atom_type_description
_atom_type_scat_dispersion_real
_atom_type_scat_dispersion_imag
_atom_type_scat_source
C C 0.0033 0.0016 'International Tables Vol C Tables 4.2.6.8 and 6.1.1.4'
H H 0 0 'International Tables Vol C Tables 4.2.6.8 and 6.1.1.4'
N N 0.0061 0.0033 'International Tables Vol C Tables 4.2.6.8 and 6.1.1.4'
O O 0.0106 0.006 'International Tables Vol C Tables 4.2.6.8 and 6.1.1.4'
F F 0.0171 0.0103 'International Tables Vol C Tables 4.2.6.8 and 6.1.1.4'
P P 0.1023 0.0942 'International Tables Vol C Tables 4.2.6.8 and 6.1.1.4'
Sb Sb -0.5866 1.5461 'International Tables Vol C Tables 4.2.6.8 and 6.1.1.4'
Au Au -2.0133 8.8022 'International Tables Vol C Tables 4.2.6.8 and 6.1.1.4'
Cl Cl 0.1484 0.1585 'International Tables Vol C Tables 4.2.6.8 and 6.1.1.4'

loop_
_geom_angle_atom_site_label_1
_geom_angle_atom_site_label_2
_geom_angle_atom_site_label_3
_geom_angle
_geom_angle_site_symmetry_1
_geom_angle_site_symmetry_3
_geom_angle_publ_flag
C6 C1 C2 117.9(3) . . ?
C6 C1 P1 119.8(3) . . ?
C2 C1 P1 122.4(3) . . ?
C3 C2 C1 121.2(4) . . ?
C3 C2 H2 119.4 . . ?
C1 C2 H2 119.4 . . ?
C2 C3 C4 119.3(4) . . ?
C2 C3 H3 120.3 . . ?
C4 C3 H3 120.3 . . ?
C5 C4 C3 120.9(4) . . ?
C5 C4 H4 119.6 . . ?
C3 C4 H4 119.6 . . ?
C4 C5 C6 119.7(4) . . ?
C4 C5 H5 120.1 . . ?
C6 C5 H5 120.1 . . ?
C5 C6 C1 120.9(3) . . ?
C5 C6 N1 118.9(3) . . ?
C1 C6 N1 120.2(3) . . ?
N1 C7 H7A 109.5 . . ?
N1 C7 H7B 109.5 . . ?
H7A C7 H7B 109.5 . . ?
N1 C7 H7C 109.5 . . ?
H7A C7 H7C 109.5 . . ?
H7B C7 H7C 109.5 . . ?
N1 C8 H8A 109.5 . . ?
N1 C8 H8B 109.5 . . ?
H8A C8 H8B 109.5 . . ?
N1 C8 H8C 109.5 . . ?
H8A C8 H8C 109.5 . . ?
H8B C8 H8C 109.5 . . ?
C16 C9 C10 107.8(3) . . ?
C16 C9 C18 108.6(3) . . ?
C10 C9 C18 109.8(3) . . ?
C16 C9 P1 110.5(2) . . ?
C10 C9 P1 107.5(2) . . ?
C18 C9 P1 112.6(2) . . ?
C11 C10 C9 109.8(3) . . ?
C11 C10 H10A 109.7 . . ?
C9 C10 H10A 109.7 . . ?
C11 C10 H10B 109.7 . . ?
C9 C10 H10B 109.7 . . ?
H10A C10 H10B 108.2 . . ?
C12 C11 C10 109.7(3) . . ?
C12 C11 C17 109.1(3) . . ?
C10 C11 C17 109.7(3) . . ?
C12 C11 H11 109.4 . . ?
C10 C11 H11 109.4 . . ?
C17 C11 H11 109.4 . . ?
C11 C12 C13 110.5(3) . . ?
C11 C12 H12A 109.6 . . ?
C13 C12 H12A 109.6 . . ?
C11 C12 H12B 109.6 . . ?
C13 C12 H12B 109.6 . . ?
H12A C12 H12B 108.1 . . ?
C14 C13 C12 109.8(3) . . ?
C14 C13 C18 109.4(3) . . ?
C12 C13 C18 109.2(3) . . ?
C14 C13 H13 109.5 . . ?
C12 C13 H13 109.5 . . ?
C18 C13 H13 109.5 . . ?
C13 C14 C15 109.1(3) . . ?
C13 C14 H14A 109.9 . . ?
C15 C14 H14A 109.9 . . ?
C13 C14 H14B 109.9 . . ?
C15 C14 H14B 109.9 . . ?
H14A C14 H14B 108.3 . . ?
C17 C15 C16 109.3(3) . . ?
C17 C15 C14 110.1(3) . . ?
C16 C15 C14 109.7(3) . . ?
C17 C15 H15 109.2 . . ?
C16 C15 H15 109.2 . . ?
C14 C15 H15 109.2 . . ?
C15 C16 C9 110.1(3) . . ?
C15 C16 H16A 109.6 . . ?
C9 C16 H16A 109.6 . . ?
C15 C16 H16B 109.6 . . ?
C9 C16 H16B 109.6 . . ?
H16A C16 H16B 108.2 . . ?
C15 C17 C11 109.1(3) . . ?
C15 C17 H17A 109.9 . . ?
C11 C17 H17A 109.9 . . ?
C15 C17 H17B 109.9 . . ?
C11 C17 H17B 109.9 . . ?
H17A C17 H17B 108.3 . . ?
C13 C18 C9 109.6(3) . . ?
C13 C18 H18A 109.8 . . ?
C9 C18 H18A 109.8 . . ?
C13 C18 H18B 109.8 . . ?
C9 C18 H18B 109.8 . . ?
H18A C18 H18B 108.2 . . ?
C27 C19 C26 110.2(3) . . ?
C27 C19 C20 108.7(3) . . ?
C26 C19 C20 107.4(3) . . ?
C27 C19 P1 110.3(2) . . ?
C26 C19 P1 105.6(2) . . ?
C20 C19 P1 114.6(2) . . ?
C21 C20 C19 109.7(3) . . ?
C21 C20 H20A 109.7 . . ?
C19 C20 H20A 109.7 . . ?
C21 C20 H20B 109.7 . . ?
C19 C20 H20B 109.7 . . ?
H20A C20 H20B 108.2 . . ?
C22 C21 C20 110.9(3) . . ?
C22 C21 C28 109.8(3) . . ?
C20 C21 C28 108.7(3) . . ?
C22 C21 H21 109.1 . . ?
C20 C21 H21 109.1 . . ?
C28 C21 H21 109.1 . . ?
C21 C22 C23 108.9(3) . . ?
C21 C22 H22A 109.9 . . ?
C23 C22 H22A 109.9 . . ?
C21 C22 H22B 109.9 . . ?
C23 C22 H22B 109.9 . . ?
H22A C22 H22B 108.3 . . ?
C24 C23 C27 109.6(3) . . ?
C24 C23 C22 110.4(3) . . ?
C27 C23 C22 108.8(3) . . ?
C24 C23 H23 109.3 . . ?
C27 C23 H23 109.3 . . ?
C22 C23 H23 109.3 . . ?
C23 C24 C25 109.4(3) . . ?
C23 C24 H24A 109.8 . . ?
C25 C24 H24A 109.8 . . ?
C23 C24 H24B 109.8 . . ?
C25 C24 H24B 109.8 . . ?
H24A C24 H24B 108.2 . . ?
C24 C25 C28 110.7(4) . . ?
C24 C25 C26 109.4(3) . . ?
C28 C25 C26 109.1(3) . . ?
C24 C25 H25 109.2 . . ?
C28 C25 H25 109.2 . . ?
C26 C25 H25 109.2 . . ?
C25 C26 C19 109.5(3) . . ?
C25 C26 H26A 109.8 . . ?
C19 C26 H26A 109.8 . . ?
C25 C26 H26B 109.8 . . ?
C19 C26 H26B 109.8 . . ?
H26A C26 H26B 108.2 . . ?
C19 C27 C23 110.1(3) . . ?
C19 C27 H27A 109.6 . . ?
C23 C27 H27A 109.6 . . ?
C19 C27 H27B 109.6 . . ?
C23 C27 H27B 109.6 . . ?
H27A C27 H27B 108.2 . . ?
C25 C28 C21 109.2(3) . . ?
C25 C28 H28A 109.8 . . ?
C21 C28 H28A 109.8 . . ?
C25 C28 H28B 109.8 . . ?
C21 C28 H28B 109.8 . . ?
H28A C28 H28B 108.3 . . ?
C30 C29 Au1 124.2(3) . . ?
C30 C29 H29 117.9 . . ?
Au1 C29 H29 117.9 . . ?
C29 C30 C31 123.9(4) . . ?
C29 C30 H30 118 . . ?
C31 C30 H30 118 . . ?
O1 C31 O2 123.0(5) . . ?
O1 C31 O2' 122.1(8) . . ?
O1 C31 C30 126.5(4) . . ?
O2 C31 C30 109.9(4) . . ?
O2' C31 C30 107.7(7) . . ?
C31 O2 C32 117.8(6) . . ?
O2 C32 C33 111.1(8) . . ?
O2 C32 H32A 109.4 . . ?
C33 C32 H32A 109.4 . . ?
O2 C32 H32B 109.4 . . ?
C33 C32 H32B 109.4 . . ?
H32A C32 H32B 108 . . ?
C32 C33 H33A 109.5 . . ?
C32 C33 H33B 109.5 . . ?
H33A C33 H33B 109.5 . . ?
C32 C33 H33C 109.5 . . ?
H33A C33 H33C 109.5 . . ?
H33B C33 H33C 109.5 . . ?
C31 O2' C32' 116.7(13) . . ?
O2' C32' C33' 113.0(16) . . ?
O2' C32' H32C 109 . . ?
C33' C32' H32C 109 . . ?
O2' C32' H32D 109 . . ?
C33' C32' H32D 109 . . ?
H32C C32' H32D 107.8 . . ?
C32' C33' H33D 109.5 . . ?
C32' C33' H33E 109.5 . . ?
H33D C33' H33E 109.5 . . ?
C32' C33' H33F 109.5 . . ?
H33D C33' H33F 109.5 . . ?
H33E C33' H33F 109.5 . . ?
C6 N1 C8 108.5(3) . . ?
C6 N1 C7 109.4(3) . . ?
C8 N1 C7 110.0(3) . . ?
C6 N1 Au1 114.4(2) . . ?
C8 N1 Au1 110.5(2) . . ?
C7 N1 Au1 104.1(2) . . ?
C1 P1 C19 106.91(16) . . ?
C1 P1 C9 107.49(16) . . ?
C19 P1 C9 117.16(15) . . ?
C1 P1 Au1 99.76(11) . . ?
C19 P1 Au1 112.98(11) . . ?
C9 P1 Au1 110.81(11) . . ?
F5 Sb1 F3 91.56(13) . . ?
F5 Sb1 F2 90.58(13) . . ?
F3 Sb1 F2 91.21(13) . . ?
F5 Sb1 F4 90.66(12) . . ?
F3 Sb1 F4 90.41(12) . . ?
F2 Sb1 F4 177.94(12) . . ?
F5 Sb1 F6 179.89(12) . . ?
F3 Sb1 F6 88.53(11) . . ?
F2 Sb1 F6 89.47(12) . . ?
F4 Sb1 F6 89.29(12) . . ?
F5 Sb1 F1 90.78(12) . . ?
F3 Sb1 F1 177.62(12) . . ?
F2 Sb1 F1 89.18(12) . . ?
F4 Sb1 F1 89.15(11) . . ?
F6 Sb1 F1 89.12(11) . . ?
C29 Au1 N1 173.28(14) . . ?
C29 Au1 P1 97.97(10) . . ?
N1 Au1 P1 85.87(8) . . ?
C29 Au1 Cl1 85.24(11) . . ?
N1 Au1 Cl1 91.68(8) . . ?
P1 Au1 Cl1 171.88(4) . . ?

loop_
_geom_bond_atom_site_label_1
_geom_bond_atom_site_label_2
_geom_bond_distance
_geom_bond_site_symmetry_2
_geom_bond_publ_flag
C1 C6 1.396(5) . ?
C1 C2 1.404(5) . ?
C1 P1 1.818(3) . ?
C2 C3 1.382(5) . ?
C2 H2 0.95 . ?
C3 C4 1.388(6) . ?
C3 H3 0.95 . ?
C4 C5 1.371(6) . ?
C4 H4 0.95 . ?
C5 C6 1.389(5) . ?
C5 H5 0.95 . ?
C6 N1 1.482(5) . ?
C7 N1 1.508(5) . ?
C7 H7A 0.98 . ?
C7 H7B 0.98 . ?
C7 H7C 0.98 . ?
C8 N1 1.499(5) . ?
C8 H8A 0.98 . ?
C8 H8B 0.98 . ?
C8 H8C 0.98 . ?
C9 C16 1.541(5) . ?
C9 C10 1.544(5) . ?
C9 C18 1.551(5) . ?
C9 P1 1.874(4) . ?
C10 C11 1.530(5) . ?
C10 H10A 0.99 . ?
C10 H10B 0.99 . ?
C11 C12 1.523(6) . ?
C11 C17 1.534(6) . ?
C11 H11 1 . ?
C12 C13 1.525(6) . ?
C12 H12A 0.99 . ?
C12 H12B 0.99 . ?
C13 C14 1.522(6) . ?
C13 C18 1.542(5) . ?
C13 H13 1 . ?
C14 C15 1.538(6) . ?
C14 H14A 0.99 . ?
C14 H14B 0.99 . ?
C15 C17 1.522(6) . ?
C15 C16 1.537(5) . ?
C15 H15 1 . ?
C16 H16A 0.99 . ?
C16 H16B 0.99 . ?
C17 H17A 0.99 . ?
C17 H17B 0.99 . ?
C18 H18A 0.99 . ?
C18 H18B 0.99 . ?
C19 C27 1.538(5) . ?
C19 C26 1.551(5) . ?
C19 C20 1.554(5) . ?
C19 P1 1.867(4) . ?
C20 C21 1.538(5) . ?
C20 H20A 0.99 . ?
C20 H20B 0.99 . ?
C21 C22 1.525(6) . ?
C21 C28 1.538(6) . ?
C21 H21 1 . ?
C22 C23 1.543(6) . ?
C22 H22A 0.99 . ?
C22 H22B 0.99 . ?
C23 C24 1.525(6) . ?
C23 C27 1.539(5) . ?
C23 H23 1 . ?
C24 C25 1.528(6) . ?
C24 H24A 0.99 . ?
C24 H24B 0.99 . ?
C25 C28 1.529(6) . ?
C25 C26 1.542(6) . ?
C25 H25 1 . ?
C26 H26A 0.99 . ?
C26 H26B 0.99 . ?
C27 H27A 0.99 . ?
C27 H27B 0.99 . ?
C28 H28A 0.99 . ?
C28 H28B 0.99 . ?
C29 C30 1.314(6) . ?
C29 Au1 2.020(4) . ?
C29 H29 0.95 . ?
C30 C31 1.473(6) . ?
C30 H30 0.95 . ?
C31 O1 1.201(5) . ?
C31 O2 1.369(7) . ?
C31 O2' 1.386(12) . ?
O2 C32 1.451(10) . ?
C32 C33 1.479(11) . ?
C32 H32A 0.99 . ?
C32 H32B 0.99 . ?
C33 H33A 0.98 . ?
C33 H33B 0.98 . ?
C33 H33C 0.98 . ?
O2' C32' 1.446(15) . ?
C32' C33' 1.471(16) . ?
C32' H32C 0.99 . ?
C32' H32D 0.99 . ?
C33' H33D 0.98 . ?
C33' H33E 0.98 . ?
C33' H33F 0.98 . ?
N1 Au1 2.173(3) . ?
F1 Sb1 1.886(2) . ?
F2 Sb1 1.873(2) . ?
F3 Sb1 1.868(2) . ?
F4 Sb1 1.877(2) . ?
F5 Sb1 1.867(2) . ?
F6 Sb1 1.878(2) . ?
P1 Au1 2.3152(9) . ?
Au1 Cl1 2.3546(9) . ?
